data_1547090
loop_
_publ_author_name
'Bruneau-Voisine, Antoine'
'Wang, Ding'
'Dorcet, Vincent'
'Roisnel, Thierry'
'Darcel, Christophe'
'Sortais, Jean-Baptiste'

_publ_section_title
;
 Transfer Hydrogenation of Carbonyl Derivatives Catalyzed by an
 Inexpensive Phosphine-Free Manganese Precatalyst.
;
_journal_issue 13
_journal_name_full 'Organic letters'
_journal_page_first 3656
_journal_page_last 3659
_journal_paper_doi 10.1021/acs.orglett.7b01657
_journal_volume 19
_journal_year 2017
_chemical_compound_source 'synthesis as described'
_chemical_formula_moiety 'C10 H10 Br Mn N2 O3'
_chemical_formula_sum 'C10 H10 Br Mn N2 O3'
_chemical_formula_weight 341.05
_chemical_name_systematic
;
 ?
;
_space_group_crystal_system triclinic
_space_group_IT_number 2
_space_group_name_Hall '-P 1'
_space_group_name_H-M_alt 'P -1'
_symmetry_space_group_name_Hall '-P 1'
_symmetry_space_group_name_H-M 'P -1'
_atom_sites_solution_hydrogens mixed
_cell_angle_alpha 78.215(8)
_cell_angle_beta 85.488(8)
_cell_angle_gamma 72.757(7)
_cell_formula_units_Z 2
_cell_length_a 6.7610(15)
_cell_length_b 7.2814(16)
_cell_length_c 13.336(3)
_cell_measurement_reflns_used 9584
_cell_measurement_temperature 150
_cell_measurement_theta_max 27.56
_cell_measurement_theta_min 3.12
_cell_measurement_wavelength 0.71073
_cell_volume 613.7(2)
_computing_cell_refinement 'APEX3 (Bruker, 2015); SAINT (Bruker, 2014)'
_computing_data_collection 'SAINT (Bruker, 2014)'
_computing_data_reduction 'SAINT (Bruker, 2014)'
_computing_molecular_graphics 'SXGRAPH (Farrugia, 1999), Mercury (CSD, 2014)'
_computing_publication_material 'CRYSCALC (T. Roisnel, local program, 2016)'
_computing_structure_refinement 'SHELXL-2016/6 (Sheldrick, 2016)'
_computing_structure_solution 'SHELXT (Sheldrick, 2015)'
_diffrn_ambient_temperature 150
_diffrn_detector '(CMOS) PHOTON 100'
_diffrn_measured_fraction_theta_full 0.943
_diffrn_measured_fraction_theta_max 0.917
_diffrn_measurement_device_type 'D8 VENTURE Bruker AXS'
_diffrn_measurement_method 'rotation images'
_diffrn_radiation_monochromator 'multilayer monochromator'
_diffrn_radiation_probe x-ray
_diffrn_radiation_source 'Incoatec microfocus sealed tube'
_diffrn_radiation_type MoK\a
_diffrn_radiation_wavelength 0.71073
_diffrn_reflns_av_unetI/netI 0.0412
_diffrn_reflns_limit_h_max 8
_diffrn_reflns_limit_h_min -8
_diffrn_reflns_limit_k_max 9
_diffrn_reflns_limit_k_min -9
_diffrn_reflns_limit_l_max 17
_diffrn_reflns_limit_l_min 0
_diffrn_reflns_number 2522
_diffrn_reflns_theta_full 25.000
_diffrn_reflns_theta_max 27.523
_diffrn_reflns_theta_min 2.984
_exptl_absorpt_coefficient_mu 4.327
_exptl_absorpt_correction_T_max 0.500
_exptl_absorpt_correction_T_min 0.371
_exptl_absorpt_correction_type multi-scan
_exptl_absorpt_process_details
;
  [Sheldrick, G.M. (2014). SADABS Bruker AXS Inc., Madison, Wisconsin, USA]
;
_exptl_crystal_colour yellow
_exptl_crystal_density_diffrn 1.846
_exptl_crystal_description prism
_exptl_crystal_F_000 336
_exptl_crystal_size_max 0.330
_exptl_crystal_size_mid 0.250
_exptl_crystal_size_min 0.160
_refine_diff_density_max 0.769
_refine_diff_density_min -0.957
_refine_diff_density_rms 0.175
_refine_ls_extinction_method none
_refine_ls_goodness_of_fit_ref 1.059
_refine_ls_hydrogen_treatment mixed
_refine_ls_matrix_type full
_refine_ls_number_parameters 159
_refine_ls_number_reflns 2522
_refine_ls_number_restraints 0
_refine_ls_restrained_S_all 1.059
_refine_ls_R_factor_all 0.0449
_refine_ls_R_factor_gt 0.0398
_refine_ls_shift/su_max 0.006
_refine_ls_shift/su_mean 0.001
_refine_ls_structure_factor_coef Fsqd
_refine_ls_weighting_details 'w=1/[\s^2^(Fo^2^)+(0.0661P)^2^+1.6294P] where P=(Fo^2^+2Fc^2^)/3'
_refine_ls_weighting_scheme calc
_refine_ls_wR_factor_gt 0.1038
_refine_ls_wR_factor_ref 0.1066
_reflns_number_gt 2400
_reflns_number_total 2522
_reflns_threshold_expression >2sigma(I)
_cod_data_source_file ol7b01657_si_005.cif
_cod_data_source_block WD164
_cod_database_code 1547090

loop_
_space_group_symop_operation_xyz
x,y,z
-x,-y,-z

loop_
_atom_site_label
_atom_site_type_symbol
_atom_site_fract_x
_atom_site_fract_y
_atom_site_fract_z
_atom_site_U_iso_or_equiv
_atom_site_adp_type
_atom_site_occupancy
_atom_site_site_symmetry_order
_atom_site_calc_flag
_atom_site_refinement_flags_posn
_atom_site_refinement_flags_adp
Mn1 Mn 0.63327(13) 0.55373(11) 0.27611(6) 0.0113(2) Uani 1 1 d . .
Br1 Br 0.32992(9) 0.45713(8) 0.37446(4) 0.01555(15) Uani 1 1 d . .
C1 C 0.8468(9) 0.6100(9) 0.2012(4) 0.0170(11) Uani 1 1 d . .
O2 O 0.9840(7) 0.6375(7) 0.1483(4) 0.0285(11) Uani 1 1 d . .
C3 C 0.8058(9) 0.3557(8) 0.3627(4) 0.0149(11) Uani 1 1 d . .
O4 O 0.9149(7) 0.2273(6) 0.4163(3) 0.0225(9) Uani 1 1 d . .
C5 C 0.6319(9) 0.3871(9) 0.1931(5) 0.0179(12) Uani 1 1 d . .
O6 O 0.6356(8) 0.2807(7) 0.1394(4) 0.0297(11) Uani 1 1 d . .
N11 N 0.4265(8) 0.7947(7) 0.1942(4) 0.0129(9) Uani 1 1 d . .
C12 C 0.3752(9) 0.8189(8) 0.0949(4) 0.0155(11) Uani 1 1 d . .
H12 H 0.432016 0.713203 0.059772 0.019 Uiso 1 1 calc R U
C13 C 0.2443(9) 0.9899(9) 0.0426(4) 0.0185(12) Uani 1 1 d . .
H13 H 0.208920 1.000519 -0.026355 0.022 Uiso 1 1 calc R U
C14 C 0.1660(10) 1.1455(9) 0.0932(5) 0.0208(13) Uani 1 1 d . .
H14 H 0.078552 1.266014 0.058583 0.025 Uiso 1 1 calc R U
C15 C 0.2161(9) 1.1242(9) 0.1951(5) 0.0195(12) Uani 1 1 d . .
H15 H 0.163449 1.229306 0.230994 0.023 Uiso 1 1 calc R U
C16 C 0.3444(9) 0.9464(8) 0.2431(4) 0.0137(11) Uani 1 1 d . .
C17 C 0.3973(9) 0.9059(8) 0.3554(4) 0.0176(12) Uani 1 1 d . .
H17A H 0.403568 1.027822 0.375244 0.021 Uiso 1 1 calc R U
H17B H 0.288608 0.859518 0.398004 0.021 Uiso 1 1 calc R U
N18 N 0.6016(7) 0.7538(6) 0.3732(4) 0.0152(9) Uani 1 1 d . .
H18 H 0.605(11) 0.674(10) 0.449(6) 0.018 Uiso 1 1 d . U
C19 C 0.7701(10) 0.8464(9) 0.3688(5) 0.0236(12) Uani 1 1 d . .
H19A H 0.775724 0.926782 0.300616 0.035 Uiso 1 1 calc R U
H19B H 0.902507 0.744508 0.382140 0.035 Uiso 1 1 calc R U
H19C H 0.743915 0.929192 0.420575 0.035 Uiso 1 1 calc R U

loop_
_atom_site_aniso_label
_atom_site_aniso_U_11
_atom_site_aniso_U_22
_atom_site_aniso_U_33
_atom_site_aniso_U_23
_atom_site_aniso_U_13
_atom_site_aniso_U_12
Mn1 0.0119(4) 0.0097(4) 0.0128(4) -0.0012(3) -0.0024(3) -0.0036(3)
Br1 0.0161(3) 0.0178(3) 0.0147(2) -0.0017(2) -0.0010(2) -0.0085(2)
C1 0.018(3) 0.015(3) 0.018(3) -0.002(2) -0.008(2) -0.005(2)
O2 0.022(2) 0.037(3) 0.026(2) 0.006(2) 0.0023(19) -0.015(2)
C3 0.016(3) 0.016(3) 0.016(3) -0.007(2) 0.006(2) -0.009(2)
O4 0.021(2) 0.020(2) 0.025(2) 0.0029(17) -0.0060(17) -0.0065(19)
C5 0.012(3) 0.019(3) 0.020(3) -0.001(2) 0.001(2) -0.003(2)
O6 0.037(3) 0.027(2) 0.032(3) -0.019(2) 0.001(2) -0.011(2)
N11 0.015(2) 0.010(2) 0.014(2) -0.0023(17) 0.0000(17) -0.0039(19)
C12 0.016(3) 0.016(3) 0.015(3) -0.004(2) 0.000(2) -0.006(2)
C13 0.016(3) 0.023(3) 0.016(3) 0.000(2) -0.002(2) -0.007(3)
C14 0.019(3) 0.015(3) 0.022(3) 0.005(2) -0.009(2) 0.000(2)
C15 0.016(3) 0.016(3) 0.024(3) -0.006(2) -0.001(2) 0.001(2)
C16 0.013(3) 0.012(3) 0.015(3) 0.0000(19) 0.0000(19) -0.004(2)
C17 0.018(3) 0.015(3) 0.018(3) -0.007(2) -0.004(2) 0.001(2)
N18 0.020(2) 0.012(2) 0.014(2) -0.0029(19) -0.0040(19) -0.0058(19)
C19 0.027(3) 0.024(3) 0.026(3) -0.006(3) -0.002(3) -0.016(3)

loop_
_atom_type_symbol
_atom_type_description
_atom_type_scat_dispersion_real
_atom_type_scat_dispersion_imag
_atom_type_scat_source
C C 0.0033 0.0016 'International Tables Vol C Tables 4.2.6.8 and 6.1.1.4'
H H 0.0000 0.0000 'International Tables Vol C Tables 4.2.6.8 and 6.1.1.4'
O O 0.0106 0.0060 'International Tables Vol C Tables 4.2.6.8 and 6.1.1.4'
N N 0.0061 0.0033 'International Tables Vol C Tables 4.2.6.8 and 6.1.1.4'
Br Br -0.2901 2.4595 'International Tables Vol C Tables 4.2.6.8 and 6.1.1.4'
Mn Mn 0.3368 0.7283 'International Tables Vol C Tables 4.2.6.8 and 6.1.1.4'

loop_
_geom_angle_atom_site_label_1
_geom_angle_atom_site_label_2
_geom_angle_atom_site_label_3
_geom_angle
C1 Mn1 C5 88.1(3)
C1 Mn1 C3 91.9(2)
C5 Mn1 C3 90.3(3)
C1 Mn1 N11 91.4(2)
C5 Mn1 N11 96.4(2)
C3 Mn1 N11 172.6(2)
C1 Mn1 N18 96.6(2)
C5 Mn1 N18 174.1(2)
C3 Mn1 N18 93.0(2)
N11 Mn1 N18 80.09(19)
C1 Mn1 Br1 175.98(19)
C5 Mn1 Br1 87.87(19)
C3 Mn1 Br1 88.11(17)
N11 Mn1 Br1 89.07(13)
N18 Mn1 Br1 87.37(13)
O2 C1 Mn1 175.2(5)
O4 C3 Mn1 178.5(5)
O6 C5 Mn1 178.5(5)
C16 N11 C12 117.7(5)
C16 N11 Mn1 116.0(4)
C12 N11 Mn1 126.2(4)
N11 C12 C13 123.1(5)
N11 C12 H12 118.4
C13 C12 H12 118.4
C12 C13 C14 118.3(6)
C12 C13 H13 120.8
C14 C13 H13 120.8
C13 C14 C15 119.7(5)
C13 C14 H14 120.2
C15 C14 H14 120.2
C16 C15 C14 118.6(6)
C16 C15 H15 120.7
C14 C15 H15 120.7
N11 C16 C15 122.6(5)
N11 C16 C17 115.1(5)
C15 C16 C17 122.3(5)
N18 C17 C16 109.5(5)
N18 C17 H17A 109.8
C16 C17 H17A 109.8
N18 C17 H17B 109.8
C16 C17 H17B 109.8
H17A C17 H17B 108.2
C19 N18 C17 110.6(4)
C19 N18 Mn1 116.7(4)
C17 N18 Mn1 109.1(3)
C19 N18 H18 104(4)
C17 N18 H18 109(4)
Mn1 N18 H18 107(4)
N18 C19 H19A 109.5
N18 C19 H19B 109.5
H19A C19 H19B 109.5
N18 C19 H19C 109.5
H19A C19 H19C 109.5
H19B C19 H19C 109.5

loop_
_geom_bond_atom_site_label_1
_geom_bond_atom_site_label_2
_geom_bond_distance
Mn1 C1 1.791(6)
Mn1 C5 1.804(6)
Mn1 C3 1.819(6)
Mn1 N11 2.056(5)
Mn1 N18 2.094(5)
Mn1 Br1 2.5449(11)
C1 O2 1.161(8)
C3 O4 1.153(7)
C5 O6 1.151(8)
N11 C16 1.351(7)
N11 C12 1.359(7)
C12 C13 1.382(8)
C12 H12 0.9500
C13 C14 1.386(9)
C13 H13 0.9500
C14 C15 1.394(8)
C14 H14 0.9500
C15 C16 1.386(8)
C15 H15 0.9500
C16 C17 1.517(8)
C17 N18 1.493(7)
C17 H17A 0.9900
C17 H17B 0.9900
N18 C19 1.478(7)
N18 H18 1.05(7)
C19 H19A 0.9800
C19 H19B 0.9800
C19 H19C 0.9800

loop_
_geom_torsion_atom_site_label_1
_geom_torsion_atom_site_label_2
_geom_torsion_atom_site_label_3
_geom_torsion_atom_site_label_4
_geom_torsion
C16 N11 C12 C13 0.0(8)
Mn1 N11 C12 C13 -175.9(4)
N11 C12 C13 C14 1.7(9)
C12 C13 C14 C15 -1.7(9)
C13 C14 C15 C16 0.1(9)
C12 N11 C16 C15 -1.6(8)
Mn1 N11 C16 C15 174.7(4)
C12 N11 C16 C17 176.5(5)
Mn1 N11 C16 C17 -7.2(6)
C14 C15 C16 N11 1.6(9)
C14 C15 C16 C17 -176.4(6)
N11 C16 C17 N18 28.1(7)
C15 C16 C17 N18 -153.8(5)
C16 C17 N18 C19 95.0(6)
C16 C17 N18 Mn1 -34.6(5)
